data_7712699
loop_
_publ_author_name
'Zhou, Ning'
'Zou, Chao'
'Suo, Sa'
'Liu, Yuliang'
'Lin, Jinqiang'
'Zhang, Xiaobao'
'Shi, Minglin'
'Chang, Xiaoyong'
'Lu, Wei'

_publ_section_title
;
 Aggregation of phosphorescent Pd(II) and Pt(II) complexes with lipophilic
 counter-anions in non-polar solvents.
;
_journal_issue 17
_journal_name_full 'Dalton transactions (Cambridge, England : 2003)'
_journal_page_first 5503
_journal_page_last 5513
_journal_paper_doi 10.1039/d2dt03415h
_journal_volume 52
_journal_year 2023
_chemical_formula_moiety 'C23 H19 N4 Pt, F6 P'
_chemical_formula_sum 'C23 H19 F6 N4 P Pt'
_chemical_formula_weight 691.48
_space_group_crystal_system triclinic
_space_group_IT_number 2
_space_group_name_Hall '-P 1'
_space_group_name_H-M_alt 'P -1'
_atom_sites_solution_hydrogens geom
_atom_sites_solution_primary dual
_audit_creation_date 2019-07-17
_audit_creation_method
;
Olex2 1.2
(compiled 2018.05.29 svn.r3508 for OlexSys, GUI svn.r5506)
;
_audit_update_record
;
2022-10-20 deposited with the CCDC.	2023-03-29 downloaded from the CCDC.
;
_cell_angle_alpha 73.231(2)
_cell_angle_beta 73.486(2)
_cell_angle_gamma 73.658(2)
_cell_formula_units_Z 2
_cell_length_a 8.2935(4)
_cell_length_b 11.9546(6)
_cell_length_c 12.3936(6)
_cell_measurement_reflns_used 9637
_cell_measurement_temperature 100(2)
_cell_measurement_theta_max 45.00
_cell_measurement_theta_min 2.62
_cell_volume 1101.06(9)
_computing_cell_refinement 'SAINT V8.38A (?, 2016)'
_computing_data_reduction 'SAINT V8.38A (?, 2016)'
_computing_molecular_graphics 'Olex2 (Dolomanov et al., 2009)'
_computing_publication_material 'Olex2 (Dolomanov et al., 2009)'
_computing_structure_refinement 'XL (Sheldrick, 2008)'
_computing_structure_solution 'ShelXT (Sheldrick, 2015)'
_diffrn_ambient_temperature 100.0
_diffrn_detector 'Bruker PHOTO 100 area detector'
_diffrn_detector_area_resol_mean 7.9
_diffrn_detector_type 'CCD area detector'
_diffrn_measured_fraction_theta_full 0.998
_diffrn_measured_fraction_theta_max 0.993
_diffrn_measurement_device 'three-circle diffractometer'
_diffrn_measurement_device_type 'BrukerD8 venture microsource'
_diffrn_measurement_method '\w and \f scans'
_diffrn_radiation_monochromator 'mirror optics'
_diffrn_radiation_probe x-ray
_diffrn_radiation_type MoK\a
_diffrn_radiation_wavelength 0.71073
_diffrn_reflns_av_R_equivalents 0.0664
_diffrn_reflns_av_unetI/netI 0.0408
_diffrn_reflns_Laue_measured_fraction_full 0.998
_diffrn_reflns_Laue_measured_fraction_max 0.993
_diffrn_reflns_limit_h_max 16
_diffrn_reflns_limit_h_min -16
_diffrn_reflns_limit_k_max 23
_diffrn_reflns_limit_k_min -23
_diffrn_reflns_limit_l_max 24
_diffrn_reflns_limit_l_min -24
_diffrn_reflns_number 113825
_diffrn_reflns_point_group_measured_fraction_full 0.998
_diffrn_reflns_point_group_measured_fraction_max 0.993
_diffrn_reflns_theta_full 25.242
_diffrn_reflns_theta_max 45.107
_diffrn_reflns_theta_min 2.624
_diffrn_source 'microfocus sealed X-ray tube'
_diffrn_source_type 'Incoatec I\ms'
_diffrn_standards_number 0
_exptl_absorpt_coefficient_mu 6.516
_exptl_absorpt_correction_T_max 0.7489
_exptl_absorpt_correction_T_min 0.2251
_exptl_absorpt_correction_type multi-scan
_exptl_absorpt_process_details
'SADABS-2016/2 (Bruker,2016/2) was used for absorption correction. wR2(int) was 0.1478 before and 0.0856 after correction. The Ratio of minimum to maximum transmission is 0.3006. The \l/2 correction factor is Not present.'
_exptl_crystal_colour orange
_exptl_crystal_colour_primary orange
_exptl_crystal_density_diffrn 2.086
_exptl_crystal_description block
_exptl_crystal_F_000 664
_exptl_crystal_size_max 0.42
_exptl_crystal_size_mid 0.32
_exptl_crystal_size_min 0.28
_refine_diff_density_max 6.049
_refine_diff_density_min -4.584
_refine_diff_density_rms 0.249
_refine_ls_extinction_coef 0.0050(4)
_refine_ls_extinction_expression Fc^*^=kFc[1+0.001xFc^2^\l^3^/sin(2\q)]^-1/4^
_refine_ls_extinction_method 'SHELXL-2016/6 (Sheldrick 2016)'
_refine_ls_goodness_of_fit_ref 1.103
_refine_ls_hydrogen_treatment constr
_refine_ls_matrix_type full
_refine_ls_number_parameters 319
_refine_ls_number_reflns 18171
_refine_ls_number_restraints 0
_refine_ls_restrained_S_all 1.103
_refine_ls_R_factor_all 0.0413
_refine_ls_R_factor_gt 0.0345
_refine_ls_shift/su_max 0.002
_refine_ls_shift/su_mean 0.000
_refine_ls_structure_factor_coef Fsqd
_refine_ls_weighting_details 'w=1/[\s^2^(Fo^2^)+(0.0335P)^2^+1.6280P] where P=(Fo^2^+2Fc^2^)/3'
_refine_ls_weighting_scheme calc
_refine_ls_wR_factor_gt 0.0763
_refine_ls_wR_factor_ref 0.0793
_reflns_Friedel_coverage 0.000
_reflns_number_gt 16631
_reflns_number_total 18171
_reflns_threshold_expression 'I > 2\s(I)'
_cod_data_source_file d2dt03415h2.cif
_cod_data_source_block cxy0854_0m
_cod_depositor_comments 'Adding full bibliography for 7712699--7712700.cif.'
_cod_original_cell_volume 1101.06(10)
_cod_database_code 7712699
_shelx_shelxl_version_number 2016/6
_shelx_space_group_comment
;
The symmetry employed for this shelxl refinement is uniquely defined
by the following loop, which should always be used as a source of
symmetry information in preference to the above space-group names.
They are only intended as comments.
;
_shelx_estimated_absorpt_t_max 0.263
_shelx_estimated_absorpt_t_min 0.171
_olex2_refinement_description
;
1. Fixed Uiso
 At 1.2 times of:
  All C(H) groups
 At 1.5 times of:
  All C(H,H,H) groups
2.a Aromatic/amide H refined with riding coordinates:
 C4(H4), C5(H5), C8(H8), C9(H9), C10(H10), C11(H11), C13(H13), C14(H14),
 C15(H15), C18(H18), C19(H19), C20(H20), C21(H21)
2.b Idealised Me refined as rotating group:
 C6(H6A,H6B,H6C), C7(H7A,H7B,H7C)
;
_olex2_submission_special_instructions 'No special instructions were received'

loop_
_space_group_symop_operation_xyz
'x, y, z'
'-x, -y, -z'

loop_
_atom_site_label
_atom_site_type_symbol
_atom_site_fract_x
_atom_site_fract_y
_atom_site_fract_z
_atom_site_U_iso_or_equiv
_atom_site_adp_type
_atom_site_occupancy
_atom_site_site_symmetry_order
_atom_site_calc_flag
_atom_site_refinement_flags_posn
_atom_site_refinement_flags_adp
_atom_site_refinement_flags_occupancy
_atom_site_disorder_assembly
_atom_site_disorder_group
Pt1 Pt 0.22852(2) 0.31478(2) 0.52299(2) 0.00845(2) Uani 1 1 d . . . . .
P1 P 0.68377(7) 0.71179(5) 0.03714(5) 0.01583(9) Uani 1 1 d . . . . .
F1 F 0.6876(4) 0.8082(3) -0.0808(2) 0.0642(9) Uani 1 1 d . . . . .
F2 F 0.6783(3) 0.61297(19) 0.15621(19) 0.0384(5) Uani 1 1 d . . . . .
F3 F 0.5155(2) 0.79433(17) 0.0994(2) 0.0317(4) Uani 1 1 d . . . . .
F4 F 0.8035(3) 0.7722(2) 0.0744(2) 0.0379(5) Uani 1 1 d . . . . .
F5 F 0.8499(2) 0.6244(2) -0.0198(2) 0.0425(6) Uani 1 1 d . . . . .
F6 F 0.5619(2) 0.6505(2) 0.0023(2) 0.0348(4) Uani 1 1 d . . . . .
C1 C 0.3915(2) 0.25037(16) 0.39694(16) 0.0117(2) Uani 1 1 d . . . . .
N2 N 0.7297(2) 0.22342(15) 0.14444(15) 0.0137(2) Uani 1 1 d . . . . .
N3 N 0.2740(2) 0.48865(14) 0.48739(13) 0.0110(2) Uani 1 1 d . . . . .
C23 C 0.1707(2) 0.55216(15) 0.56718(15) 0.0108(2) Uani 1 1 d . . . . .
N4 N 0.0566(2) 0.37900(13) 0.65181(13) 0.0097(2) Uani 1 1 d . . . . .
C2 C 0.4924(3) 0.21166(17) 0.31564(17) 0.0139(3) Uani 1 1 d . . . . .
C3 C 0.6107(2) 0.16798(16) 0.22332(16) 0.0115(2) Uani 1 1 d . . . . .
N1 N 0.6269(2) 0.06304(15) 0.19717(16) 0.0143(2) Uani 1 1 d . . . . .
C4 C 0.7580(3) 0.0520(2) 0.10085(19) 0.0187(3) Uani 1 1 d . . . . .
H4 H 0.796097 -0.013459 0.064193 0.022 Uiso 1 1 calc R . . . .
C5 C 0.8223(3) 0.1522(2) 0.06817(18) 0.0179(3) Uani 1 1 d . . . . .
H5 H 0.914336 0.169874 0.004438 0.021 Uiso 1 1 calc R . . . .
C6 C 0.7464(3) 0.3435(2) 0.1379(2) 0.0212(4) Uani 1 1 d . . . . .
H6A H 0.659804 0.402762 0.099242 0.032 Uiso 1 1 calc GR . . . .
H6B H 0.861817 0.354017 0.093958 0.032 Uiso 1 1 calc GR . . . .
H6C H 0.728788 0.354540 0.216106 0.032 Uiso 1 1 calc GR . . . .
C7 C 0.5220(3) -0.0245(2) 0.2610(2) 0.0208(4) Uani 1 1 d . . . . .
H7A H 0.577754 -0.082012 0.320972 0.031 Uiso 1 1 calc GR . . . .
H7B H 0.509604 -0.066911 0.207946 0.031 Uiso 1 1 calc GR . . . .
H7C H 0.407909 0.016526 0.297140 0.031 Uiso 1 1 calc GR . . . .
C8 C 0.3884(2) 0.53983(17) 0.40029(16) 0.0127(3) Uani 1 1 d . . . . .
H8 H 0.458367 0.496040 0.344276 0.015 Uiso 1 1 calc R . . . .
C9 C 0.4081(3) 0.65468(18) 0.38915(18) 0.0150(3) Uani 1 1 d . . . . .
H9 H 0.490790 0.688340 0.326959 0.018 Uiso 1 1 calc R . . . .
C10 C 0.3052(3) 0.71926(18) 0.47009(19) 0.0164(3) Uani 1 1 d . . . . .
H10 H 0.316988 0.797616 0.464617 0.020 Uiso 1 1 calc R . . . .
C11 C 0.1843(3) 0.66744(17) 0.55967(18) 0.0146(3) Uani 1 1 d . . . . .
H11 H 0.111453 0.710785 0.615335 0.018 Uiso 1 1 calc R . . . .
C12 C 0.0449(2) 0.49150(15) 0.65819(15) 0.0107(2) Uani 1 1 d . . . . .
C13 C -0.0811(3) 0.54043(17) 0.74346(17) 0.0145(3) Uani 1 1 d . . . . .
H13 H -0.089558 0.619210 0.750046 0.017 Uiso 1 1 calc R . . . .
C14 C -0.1944(3) 0.47103(18) 0.81886(17) 0.0153(3) Uani 1 1 d . . . . .
H14 H -0.281785 0.502989 0.877379 0.018 Uiso 1 1 calc R . . . .
C15 C -0.1812(3) 0.35550(18) 0.80957(16) 0.0137(3) Uani 1 1 d . . . . .
H15 H -0.259947 0.308859 0.860398 0.016 Uiso 1 1 calc R . . . .
C16 C -0.0502(2) 0.30912(16) 0.72423(15) 0.0106(2) Uani 1 1 d . . . . .
C17 C -0.0120(2) 0.19127(15) 0.69715(15) 0.0109(2) Uani 1 1 d . . . . .
C18 C -0.1044(3) 0.10341(17) 0.76102(18) 0.0144(3) Uani 1 1 d . . . . .
H18 H -0.195054 0.118016 0.825696 0.017 Uiso 1 1 calc R . . . .
C19 C -0.0633(3) -0.00577(19) 0.7296(2) 0.0180(3) Uani 1 1 d . . . . .
H19 H -0.124759 -0.066409 0.773104 0.022 Uiso 1 1 calc R . . . .
C20 C 0.0686(3) -0.02519(19) 0.6342(2) 0.0197(4) Uani 1 1 d . . . . .
H20 H 0.096061 -0.099350 0.612173 0.024 Uiso 1 1 calc R . . . .
C21 C 0.1614(3) 0.06242(17) 0.57002(19) 0.0161(3) Uani 1 1 d . . . . .
H21 H 0.251497 0.046613 0.505427 0.019 Uiso 1 1 calc R . . . .
C22 C 0.1245(2) 0.17273(15) 0.59892(16) 0.0112(2) Uani 1 1 d . . . . .

loop_
_atom_site_aniso_label
_atom_site_aniso_U_11
_atom_site_aniso_U_22
_atom_site_aniso_U_33
_atom_site_aniso_U_23
_atom_site_aniso_U_13
_atom_site_aniso_U_12
Pt1 0.00920(3) 0.00704(2) 0.00942(3) -0.00325(2) -0.00194(2) -0.00093(2)
P1 0.01192(19) 0.0200(2) 0.0163(2) -0.00700(17) -0.00033(16) -0.00450(17)
F1 0.0568(16) 0.079(2) 0.0390(13) 0.0345(13) -0.0142(12) -0.0329(15)
F2 0.0501(13) 0.0269(9) 0.0308(9) 0.0030(7) -0.0098(9) -0.0060(8)
F3 0.0180(6) 0.0255(7) 0.0557(12) -0.0256(8) -0.0049(7) 0.0023(6)
F4 0.0242(8) 0.0355(10) 0.0666(15) -0.0241(10) -0.0133(9) -0.0100(7)
F5 0.0160(7) 0.0678(16) 0.0509(13) -0.0431(12) 0.0027(7) -0.0001(8)
F6 0.0189(7) 0.0512(12) 0.0476(11) -0.0364(10) -0.0028(7) -0.0068(7)
C1 0.0125(6) 0.0101(6) 0.0123(6) -0.0042(5) -0.0008(5) -0.0025(5)
N2 0.0119(6) 0.0139(6) 0.0129(6) -0.0028(5) -0.0009(4) -0.0014(5)
N3 0.0119(5) 0.0102(5) 0.0109(5) -0.0029(4) -0.0026(4) -0.0020(4)
C23 0.0125(6) 0.0083(5) 0.0124(6) -0.0031(4) -0.0043(5) -0.0012(4)
N4 0.0109(5) 0.0082(5) 0.0103(5) -0.0040(4) -0.0023(4) -0.0007(4)
C2 0.0148(7) 0.0127(6) 0.0139(6) -0.0062(5) -0.0010(5) -0.0014(5)
C3 0.0112(6) 0.0108(6) 0.0120(6) -0.0047(5) -0.0015(5) -0.0004(5)
N1 0.0141(6) 0.0129(6) 0.0166(6) -0.0077(5) -0.0023(5) -0.0006(5)
C4 0.0181(8) 0.0184(8) 0.0173(8) -0.0102(6) -0.0027(6) 0.0046(6)
C5 0.0133(7) 0.0214(8) 0.0134(7) -0.0051(6) 0.0004(5) 0.0027(6)
C6 0.0234(9) 0.0186(8) 0.0212(9) -0.0016(7) -0.0030(7) -0.0090(7)
C7 0.0220(9) 0.0149(7) 0.0284(10) -0.0070(7) -0.0056(8) -0.0064(7)
C8 0.0136(6) 0.0125(6) 0.0118(6) -0.0019(5) -0.0026(5) -0.0033(5)
C9 0.0174(7) 0.0135(6) 0.0147(7) 0.0001(5) -0.0050(6) -0.0059(6)
C10 0.0213(8) 0.0113(6) 0.0180(7) -0.0013(5) -0.0060(6) -0.0063(6)
C11 0.0190(8) 0.0101(6) 0.0161(7) -0.0046(5) -0.0043(6) -0.0030(5)
C12 0.0124(6) 0.0090(5) 0.0110(6) -0.0043(4) -0.0026(5) -0.0006(4)
C13 0.0170(7) 0.0123(6) 0.0144(7) -0.0074(5) -0.0024(5) -0.0003(5)
C14 0.0155(7) 0.0155(7) 0.0134(7) -0.0068(5) -0.0002(5) -0.0005(6)
C15 0.0131(6) 0.0143(6) 0.0117(6) -0.0035(5) -0.0007(5) -0.0013(5)
C16 0.0109(6) 0.0103(5) 0.0102(5) -0.0027(4) -0.0019(4) -0.0017(5)
C17 0.0110(6) 0.0094(5) 0.0120(6) -0.0019(5) -0.0028(5) -0.0018(4)
C18 0.0136(7) 0.0130(6) 0.0163(7) -0.0012(5) -0.0032(5) -0.0046(5)
C19 0.0201(8) 0.0123(7) 0.0223(9) -0.0016(6) -0.0046(7) -0.0072(6)
C20 0.0239(9) 0.0111(7) 0.0256(9) -0.0070(6) -0.0027(7) -0.0058(6)
C21 0.0191(8) 0.0099(6) 0.0196(8) -0.0065(6) -0.0015(6) -0.0033(5)
C22 0.0118(6) 0.0085(5) 0.0135(6) -0.0035(5) -0.0029(5) -0.0012(5)

loop_
_atom_type_symbol
_atom_type_description
_atom_type_scat_dispersion_real
_atom_type_scat_dispersion_imag
_atom_type_scat_source
C C 0.0033 0.0016 'International Tables Vol C Tables 4.2.6.8 and 6.1.1.4'
H H 0.0000 0.0000 'International Tables Vol C Tables 4.2.6.8 and 6.1.1.4'
F F 0.0171 0.0103 'International Tables Vol C Tables 4.2.6.8 and 6.1.1.4'
N N 0.0061 0.0033 'International Tables Vol C Tables 4.2.6.8 and 6.1.1.4'
P P 0.1023 0.0942 'International Tables Vol C Tables 4.2.6.8 and 6.1.1.4'
Pt Pt -1.7033 8.3905 'International Tables Vol C Tables 4.2.6.8 and 6.1.1.4'

loop_
_geom_angle_atom_site_label_1
_geom_angle_atom_site_label_2
_geom_angle_atom_site_label_3
_geom_angle
_geom_angle_site_symmetry_1
_geom_angle_site_symmetry_3
_geom_angle_publ_flag
C1 Pt1 N3 102.22(7) . . ?
C1 Pt1 N4 178.49(7) . . ?
C1 Pt1 C22 97.24(7) . . ?
N4 Pt1 N3 78.90(6) . . ?
C22 Pt1 N3 160.51(7) . . ?
C22 Pt1 N4 81.63(7) . . ?
F1 P1 F2 179.15(16) . . ?
F1 P1 F3 91.17(16) . . ?
F1 P1 F4 90.94(16) . . ?
F1 P1 F5 91.45(17) . . ?
F1 P1 F6 89.97(16) . . ?
F2 P1 F3 88.89(12) . . ?
F2 P1 F4 89.90(13) . . ?
F2 P1 F6 89.19(13) . . ?
F3 P1 F4 89.95(11) . . ?
F3 P1 F6 89.42(10) . . ?
F4 P1 F6 178.90(13) . . ?
F5 P1 F2 88.48(14) . . ?
F5 P1 F3 177.30(14) . . ?
F5 P1 F4 90.64(11) . . ?
F5 P1 F6 89.94(11) . . ?
C2 C1 Pt1 178.56(18) . . ?
C3 N2 C5 109.07(17) . . ?
C3 N2 C6 124.43(17) . . ?
C5 N2 C6 126.36(19) . . ?
C23 N3 Pt1 112.50(12) . . ?
C8 N3 Pt1 128.43(13) . . ?
C8 N3 C23 119.06(16) . . ?
N3 C23 C11 120.92(17) . . ?
N3 C23 C12 115.95(15) . . ?
C11 C23 C12 123.12(17) . . ?
C12 N4 Pt1 118.99(12) . . ?
C12 N4 C16 123.23(15) . . ?
C16 N4 Pt1 117.64(11) . . ?
C1 C2 C3 178.8(2) . . ?
N2 C3 C2 126.16(17) . . ?
N1 C3 N2 107.39(16) . . ?
N1 C3 C2 126.46(18) . . ?
C3 N1 C4 109.17(18) . . ?
C3 N1 C7 125.15(18) . . ?
C4 N1 C7 125.68(18) . . ?
N1 C4 H4 126.5 . . ?
C5 C4 N1 107.07(18) . . ?
C5 C4 H4 126.5 . . ?
N2 C5 H5 126.3 . . ?
C4 C5 N2 107.30(18) . . ?
C4 C5 H5 126.3 . . ?
N2 C6 H6A 109.5 . . ?
N2 C6 H6B 109.5 . . ?
N2 C6 H6C 109.5 . . ?
H6A C6 H6B 109.5 . . ?
H6A C6 H6C 109.5 . . ?
H6B C6 H6C 109.5 . . ?
N1 C7 H7A 109.5 . . ?
N1 C7 H7B 109.5 . . ?
N1 C7 H7C 109.5 . . ?
H7A C7 H7B 109.5 . . ?
H7A C7 H7C 109.5 . . ?
H7B C7 H7C 109.5 . . ?
N3 C8 H8 118.8 . . ?
N3 C8 C9 122.34(18) . . ?
C9 C8 H8 118.8 . . ?
C8 C9 H9 120.5 . . ?
C10 C9 C8 119.02(18) . . ?
C10 C9 H9 120.5 . . ?
C9 C10 H10 120.5 . . ?
C9 C10 C11 118.94(18) . . ?
C11 C10 H10 120.5 . . ?
C23 C11 C10 119.69(18) . . ?
C23 C11 H11 120.2 . . ?
C10 C11 H11 120.2 . . ?
N4 C12 C23 113.59(15) . . ?
N4 C12 C13 119.86(17) . . ?
C13 C12 C23 126.53(16) . . ?
C12 C13 H13 120.8 . . ?
C12 C13 C14 118.31(17) . . ?
C14 C13 H13 120.8 . . ?
C13 C14 H14 119.6 . . ?
C15 C14 C13 120.79(18) . . ?
C15 C14 H14 119.6 . . ?
C14 C15 H15 120.6 . . ?
C14 C15 C16 118.89(18) . . ?
C16 C15 H15 120.6 . . ?
N4 C16 C15 118.90(16) . . ?
N4 C16 C17 112.32(15) . . ?
C15 C16 C17 128.74(17) . . ?
C18 C17 C16 122.65(17) . . ?
C18 C17 C22 121.68(17) . . ?
C22 C17 C16 115.66(15) . . ?
C17 C18 H18 120.1 . . ?
C19 C18 C17 119.75(19) . . ?
C19 C18 H18 120.1 . . ?
C18 C19 H19 120.3 . . ?
C20 C19 C18 119.37(19) . . ?
C20 C19 H19 120.3 . . ?
C19 C20 H20 119.5 . . ?
C19 C20 C21 121.08(19) . . ?
C21 C20 H20 119.5 . . ?
C20 C21 H21 119.4 . . ?
C22 C21 C20 121.26(19) . . ?
C22 C21 H21 119.4 . . ?
C17 C22 Pt1 112.67(12) . . ?
C21 C22 Pt1 130.46(15) . . ?
C21 C22 C17 116.86(17) . . ?

loop_
_geom_bond_atom_site_label_1
_geom_bond_atom_site_label_2
_geom_bond_distance
_geom_bond_site_symmetry_2
_geom_bond_publ_flag
Pt1 C1 1.9411(18) . ?
Pt1 N3 2.1153(15) . ?
Pt1 N4 1.9920(15) . ?
Pt1 C22 1.9885(18) . ?
P1 F1 1.578(2) . ?
P1 F2 1.600(2) . ?
P1 F3 1.6029(18) . ?
P1 F4 1.6054(19) . ?
P1 F5 1.597(2) . ?
P1 F6 1.6100(18) . ?
C1 C2 1.225(3) . ?
N2 C3 1.347(2) . ?
N2 C5 1.376(3) . ?
N2 C6 1.458(3) . ?
N3 C23 1.369(2) . ?
N3 C8 1.343(2) . ?
C23 C11 1.388(2) . ?
C23 C12 1.474(3) . ?
N4 C12 1.345(2) . ?
N4 C16 1.349(2) . ?
C2 C3 1.401(3) . ?
C3 N1 1.346(2) . ?
N1 C4 1.377(3) . ?
N1 C7 1.457(3) . ?
C4 H4 0.9500 . ?
C4 C5 1.357(4) . ?
C5 H5 0.9500 . ?
C6 H6A 0.9800 . ?
C6 H6B 0.9800 . ?
C6 H6C 0.9800 . ?
C7 H7A 0.9800 . ?
C7 H7B 0.9800 . ?
C7 H7C 0.9800 . ?
C8 H8 0.9500 . ?
C8 C9 1.391(3) . ?
C9 H9 0.9500 . ?
C9 C10 1.386(3) . ?
C10 H10 0.9500 . ?
C10 C11 1.394(3) . ?
C11 H11 0.9500 . ?
C12 C13 1.391(3) . ?
C13 H13 0.9500 . ?
C13 C14 1.392(3) . ?
C14 H14 0.9500 . ?
C14 C15 1.390(3) . ?
C15 H15 0.9500 . ?
C15 C16 1.397(3) . ?
C16 C17 1.469(2) . ?
C17 C18 1.395(3) . ?
C17 C22 1.430(3) . ?
C18 H18 0.9500 . ?
C18 C19 1.392(3) . ?
C19 H19 0.9500 . ?
C19 C20 1.389(3) . ?
C20 H20 0.9500 . ?
C20 C21 1.395(3) . ?
C21 H21 0.9500 . ?
C21 C22 1.394(3) . ?

loop_
_geom_torsion_atom_site_label_1
_geom_torsion_atom_site_label_2
_geom_torsion_atom_site_label_3
_geom_torsion_atom_site_label_4
_geom_torsion
_geom_torsion_site_symmetry_1
_geom_torsion_site_symmetry_2
_geom_torsion_site_symmetry_3
_geom_torsion_site_symmetry_4
_geom_torsion_publ_flag
Pt1 N3 C23 C11 178.64(14) . . . . ?
Pt1 N3 C23 C12 -2.42(19) . . . . ?
Pt1 N3 C8 C9 -178.08(14) . . . . ?
Pt1 N4 C12 C23 -2.1(2) . . . . ?
Pt1 N4 C12 C13 176.23(14) . . . . ?
Pt1 N4 C16 C15 -174.82(13) . . . . ?
Pt1 N4 C16 C17 3.23(19) . . . . ?
N2 C3 N1 C4 0.2(2) . . . . ?
N2 C3 N1 C7 -179.84(19) . . . . ?
N3 C23 C11 C10 -0.3(3) . . . . ?
N3 C23 C12 N4 3.0(2) . . . . ?
N3 C23 C12 C13 -175.22(18) . . . . ?
N3 C8 C9 C10 -0.5(3) . . . . ?
C23 N3 C8 C9 1.1(3) . . . . ?
C23 C12 C13 C14 176.83(18) . . . . ?
N4 C12 C13 C14 -1.3(3) . . . . ?
N4 C16 C17 C18 179.34(17) . . . . ?
N4 C16 C17 C22 -2.0(2) . . . . ?
C2 C3 N1 C4 -179.7(2) . . . . ?
C2 C3 N1 C7 0.3(3) . . . . ?
C3 N2 C5 C4 0.3(2) . . . . ?
C3 N1 C4 C5 0.0(2) . . . . ?
N1 C4 C5 N2 -0.2(2) . . . . ?
C5 N2 C3 C2 179.53(19) . . . . ?
C5 N2 C3 N1 -0.3(2) . . . . ?
C6 N2 C3 C2 -4.6(3) . . . . ?
C6 N2 C3 N1 175.58(19) . . . . ?
C6 N2 C5 C4 -175.5(2) . . . . ?
C7 N1 C4 C5 -180.0(2) . . . . ?
C8 N3 C23 C11 -0.7(3) . . . . ?
C8 N3 C23 C12 178.24(16) . . . . ?
C8 C9 C10 C11 -0.5(3) . . . . ?
C9 C10 C11 C23 0.9(3) . . . . ?
C11 C23 C12 N4 -178.10(17) . . . . ?
C11 C23 C12 C13 3.7(3) . . . . ?
C12 C23 C11 C10 -179.19(18) . . . . ?
C12 N4 C16 C15 0.7(3) . . . . ?
C12 N4 C16 C17 178.79(16) . . . . ?
C12 C13 C14 C15 0.4(3) . . . . ?
C13 C14 C15 C16 1.0(3) . . . . ?
C14 C15 C16 N4 -1.6(3) . . . . ?
C14 C15 C16 C17 -179.28(18) . . . . ?
C15 C16 C17 C18 -2.9(3) . . . . ?
C15 C16 C17 C22 175.86(18) . . . . ?
C16 N4 C12 C23 -177.62(16) . . . . ?
C16 N4 C12 C13 0.7(3) . . . . ?
C16 C17 C18 C19 179.01(18) . . . . ?
C16 C17 C22 Pt1 -0.1(2) . . . . ?
C16 C17 C22 C21 -178.88(17) . . . . ?
C17 C18 C19 C20 -0.6(3) . . . . ?
C18 C17 C22 Pt1 178.57(14) . . . . ?
C18 C17 C22 C21 -0.2(3) . . . . ?
C18 C19 C20 C21 0.6(4) . . . . ?
C19 C20 C21 C22 -0.4(4) . . . . ?
C20 C21 C22 Pt1 -178.29(17) . . . . ?
C20 C21 C22 C17 0.2(3) . . . . ?
C22 C17 C18 C19 0.4(3) . . . . ?
